data_7013893
loop_
_publ_author_name
'Starynowicz, Przemys\/law'

_publ_section_title
;
 Two complexes of Sm(II) with crown ethers-electrochemical synthesis,
 structure and spectroscopy.
;
_journal_issue 5
_journal_name_full 'Dalton transactions (Cambridge, England : 2003)'
_journal_page_first 825
_journal_page_last 832
_journal_paper_doi 10.1039/b316253b
_journal_year 2004
_chemical_formula_sum 'C20 H40 Cl2 O18 Sm'
_chemical_formula_weight 789.77
_chemical_name_systematic
;
?
;
_space_group_IT_number 161
_symmetry_cell_setting rhombohedral
_symmetry_space_group_name_Hall 'P 3* -2n'
_symmetry_space_group_name_H-M 'R 3 c :R'
_atom_sites_solution_hydrogens geom
_atom_sites_solution_primary Patterson
_atom_sites_solution_secondary difmap
_audit_creation_method SHELXL-97
_cell_angle_alpha 108.30(6)
_cell_angle_beta 108.30(6)
_cell_angle_gamma 108.30(6)
_cell_formula_units_Z 6
_cell_length_a 18.053(11)
_cell_length_b 18.053(11)
_cell_length_c 18.053(11)
_cell_measurement_reflns_used 2931
_cell_measurement_temperature 240(2)
_cell_measurement_theta_max 28
_cell_measurement_theta_min 3.5
_cell_volume 4715(7)
_computing_cell_refinement 'Kuma KM4 software (1999)'
_computing_data_collection 'Kuma KM4 software (1999)'
_computing_data_reduction 'Kuma KM4 software (2000)'
_computing_structure_refinement 'SHELXL-97 (Sheldrick, 1997)'
_computing_structure_solution 'SHELXS-97 (Sheldrick, 1990)'
_diffrn_ambient_temperature 240(2)
_diffrn_measured_fraction_theta_full 0.674
_diffrn_measured_fraction_theta_max 0.674
_diffrn_measurement_device_type 'Kuma KM4 with a CCD counter'
_diffrn_measurement_method '\w scan'
_diffrn_radiation_monochromator graphite
_diffrn_radiation_source 'fine-focus sealed tube'
_diffrn_radiation_type MoK\a
_diffrn_radiation_wavelength 0.71073
_diffrn_reflns_av_R_equivalents 0.0981
_diffrn_reflns_av_sigmaI/netI 0.2135
_diffrn_reflns_limit_h_max 23
_diffrn_reflns_limit_h_min -22
_diffrn_reflns_limit_k_max 23
_diffrn_reflns_limit_k_min -21
_diffrn_reflns_limit_l_max 23
_diffrn_reflns_limit_l_min -23
_diffrn_reflns_number 16128
_diffrn_reflns_theta_full 28.34
_diffrn_reflns_theta_max 28.34
_diffrn_reflns_theta_min 3.49
_exptl_absorpt_coefficient_mu 2.112
_exptl_absorpt_correction_T_max 0.849
_exptl_absorpt_correction_T_min 0.665
_exptl_absorpt_correction_type 'analytical, from the crystal shape'
_exptl_crystal_colour 'dark red'
_exptl_crystal_density_diffrn 1.669
_exptl_crystal_density_method 'not measured'
_exptl_crystal_description 'flat needle'
_exptl_crystal_F_000 2400
_exptl_crystal_size_max 0.3
_exptl_crystal_size_mid 0.1
_exptl_crystal_size_min 0.07
_refine_diff_density_max 0.832
_refine_diff_density_min -0.540
_refine_diff_density_rms 0.082
_refine_ls_abs_structure_details 'Flack H D (1983), Acta Cryst. A39, 876-881'
_refine_ls_abs_structure_Flack -0.02(2)
_refine_ls_extinction_method none
_refine_ls_goodness_of_fit_ref 0.839
_refine_ls_hydrogen_treatment mixed
_refine_ls_matrix_type full
_refine_ls_number_parameters 367
_refine_ls_number_reflns 3499
_refine_ls_number_restraints 1
_refine_ls_restrained_S_all 0.839
_refine_ls_R_factor_all 0.1464
_refine_ls_R_factor_gt 0.0467
_refine_ls_shift/su_max 0.001
_refine_ls_shift/su_mean 0.000
_refine_ls_structure_factor_coef Fsqd
_refine_ls_weighting_details 'w=1/[\s^2^(Fo^2^)+(0.0000P)^2^+0.0000P] where P=(Fo^2^+2Fc^2^)/3'
_refine_ls_weighting_scheme calc
_refine_ls_wR_factor_gt 0.0526
_refine_ls_wR_factor_ref 0.0690
_reflns_number_gt 2079
_reflns_number_total 3499
_reflns_threshold_expression >2sigma(I)
_cod_data_source_file b316253b.txt
_cod_data_source_block test
_cod_depositor_comments
;
The following automatic conversions were performed:

'_refine_ls_weighting_scheme' value 'calc
w=1/[\s^2^(Fo^2^)+(0.0000P)^2^+0.0000P] where P=(Fo^2^+2Fc^2^)/3' was
changed to 'calc'. New tag '_refine_ls_weighting_details' was
created. The value of the new tag was set to
'w=1/[\s^2^(Fo^2^)+(0.0000P)^2^+0.0000P] where P=(Fo^2^+2Fc^2^)/3'.

Automatic conversion script
Id: cif_fix_values 3143 2015-03-26 13:38:13Z robertas 
;
_cod_original_cell_volume 4715(5)
_cod_original_sg_symbol_H-M R3c
_cod_database_code 7013893

loop_
_symmetry_equiv_pos_as_xyz
'x, y, z'
'z, x, y'
'y, z, x'
'y+1/2, x+1/2, z+1/2'
'x+1/2, z+1/2, y+1/2'
'z+1/2, y+1/2, x+1/2'

loop_
_atom_site_label
_atom_site_type_symbol
_atom_site_fract_x
_atom_site_fract_y
_atom_site_fract_z
_atom_site_U_iso_or_equiv
_atom_site_adp_type
_atom_site_occupancy
_atom_site_calc_flag
_atom_site_refinement_flags
_atom_site_disorder_assembly
_atom_site_disorder_group
Sm Sm 0.03844(8) 0.89348(7) 0.29023(7) 0.04029(19) Uani 1 d . . .
Cl1 Cl -0.0221(3) 1.1748(3) 0.6684(3) 0.0663(13) Uani 1 d . . .
Cl2 Cl 0.3802(4) 1.0835(4) 0.2839(4) 0.0876(17) Uani 1 d . . .
O1 O 0.0306(7) 0.8717(9) 0.4310(7) 0.068(4) Uani 1 d . . .
O2 O -0.0468(8) 0.7287(7) 0.2729(9) 0.064(3) Uani 1 d . . .
O3 O -0.1308(7) 0.7848(9) 0.1656(6) 0.075(4) Uani 1 d . . .
O4 O -0.0612(9) 0.9669(10) 0.2263(11) 0.092(4) Uani 1 d . . .
O5 O -0.0265(8) 0.9775(8) 0.3846(9) 0.076(4) Uani 1 d . . .
O11 O 0.0328(10) 0.8851(12) 0.1334(9) 0.089(5) Uani 1 d . . .
O12 O 0.1461(8) 1.0325(8) 0.2873(10) 0.087(4) Uani 1 d . . .
O13 O 0.1811(8) 1.0273(9) 0.4384(9) 0.079(4) Uani 1 d . . .
O14 O 0.1832(7) 0.8715(9) 0.3613(9) 0.072(3) Uani 1 d . . .
O15 O 0.0639(8) 0.7662(8) 0.1876(8) 0.084(4) Uani 1 d . . .
O21A O -0.0864(17) 1.2048(16) 0.6780(14) 0.080(7) Uiso 0.50 d P . .
O21B O -0.0268(15) 1.2562(14) 0.7058(14) 0.062(6) Uiso 0.50 d P . .
O22 O -0.0566(9) 1.1034(8) 0.6847(8) 0.107(4) Uani 1 d . . .
O23A O -0.0186(19) 1.1609(15) 0.5933(18) 0.076(8) Uiso 0.50 d P . .
O23B O -0.0691(18) 1.1426(15) 0.5730(16) 0.078(9) Uiso 0.50 d P . .
O24A O 0.0655(13) 1.2278(12) 0.7395(13) 0.057(6) Uiso 0.50 d P . .
O24B O 0.0635(18) 1.1841(17) 0.675(2) 0.120(9) Uiso 0.50 d P . .
O31 O 0.3266(12) 1.1082(14) 0.2419(14) 0.207(10) Uani 1 d . . .
O32 O 0.4019(9) 1.1091(10) 0.3708(10) 0.143(6) Uani 1 d . . .
O33 O 0.4546(9) 1.0998(10) 0.2726(9) 0.134(6) Uani 1 d . . .
O34 O 0.3262(11) 0.9879(17) 0.2491(12) 0.200(8) Uani 1 d . . .
C1 C 0.0151(13) 0.7840(14) 0.4234(12) 0.085(7) Uani 1 d . . .
H1A H 0.0050 0.7785 0.4715 0.102 Uiso 1 calc R . .
H1B H 0.0660 0.7753 0.4259 0.102 Uiso 1 calc R . .
C2 C -0.0623(10) 0.7179(10) 0.3390(13) 0.073(6) Uani 1 d . . .
H2A H -0.0730 0.6593 0.3319 0.088 Uiso 1 calc R . .
H2B H -0.1138 0.7250 0.3375 0.088 Uiso 1 calc R . .
C3 C -0.1186(16) 0.6711(12) 0.1879(15) 0.101(9) Uani 1 d . . .
H3A H -0.1494 0.6151 0.1858 0.121 Uiso 1 calc R . .
H3B H -0.0965 0.6608 0.1451 0.121 Uiso 1 calc R . .
C4 C -0.1792(12) 0.7062(14) 0.1649(12) 0.077(7) Uani 1 d . . .
H4A H -0.2282 0.6654 0.1072 0.092 Uiso 1 calc R . .
H4B H -0.2016 0.7176 0.2073 0.092 Uiso 1 calc R . .
C5 C -0.1872(12) 0.8181(18) 0.1305(15) 0.118(10) Uani 1 d . . .
H5A H -0.2216 0.8247 0.1616 0.142 Uiso 1 calc R . .
H5B H -0.2269 0.7783 0.0689 0.142 Uiso 1 calc R . .
C6 C -0.1292(14) 0.9065(19) 0.1416(14) 0.124(10) Uani 1 d . . .
H6A H -0.1034 0.8966 0.1020 0.149 Uiso 1 calc R . .
H6B H -0.1662 0.9329 0.1234 0.149 Uiso 1 calc R . .
C8 C -0.0297(14) 1.0460(15) 0.3722(18) 0.111(9) Uani 1 d . . .
H8A H 0.0288 1.0876 0.3879 0.133 Uiso 1 calc R . .
H8B H -0.0502 1.0752 0.4102 0.133 Uiso 1 calc R . .
C7 C -0.0862(18) 1.0191(19) 0.284(2) 0.111(9) Uani 1 d . . .
H7A H -0.0824 1.0701 0.2751 0.133 Uiso 1 calc R . .
H7B H -0.1463 0.9845 0.2706 0.133 Uiso 1 calc R . .
C9 C 0.0037(11) 0.9963(14) 0.4738(15) 0.087(7) Uani 1 d . . .
H9A H -0.0305 1.0183 0.4978 0.104 Uiso 1 calc R . .
H9B H 0.0649 1.0396 0.5081 0.104 Uiso 1 calc R . .
C10 C -0.0083(13) 0.9095(16) 0.4744(12) 0.102(8) Uani 1 d . . .
H10A H 0.0171 0.9191 0.5346 0.123 Uiso 1 calc R . .
H10B H -0.0704 0.8698 0.4467 0.123 Uiso 1 calc R . .
C11 C 0.0979(14) 0.962(2) 0.1404(16) 0.137(12) Uani 1 d . . .
H11A H 0.0744 0.9668 0.0869 0.165 Uiso 1 calc R . .
H11B H 0.1491 0.9532 0.1445 0.165 Uiso 1 calc R . .
C12 C 0.1260(14) 1.0457(15) 0.2161(18) 0.115(10) Uani 1 d . . .
H12A H 0.1768 1.0921 0.2228 0.138 Uiso 1 calc R . .
H12B H 0.0791 1.0624 0.2075 0.138 Uiso 1 calc R . .
C13 C 0.1999(12) 1.1113(11) 0.3686(16) 0.090(8) Uani 1 d . . .
H13A H 0.2432 1.1537 0.3625 0.108 Uiso 1 calc R . .
H13B H 0.1640 1.1368 0.3850 0.108 Uiso 1 calc R . .
C14 C 0.2425(16) 1.0905(17) 0.4345(16) 0.119(9) Uani 1 d . . .
H14A H 0.2823 1.0699 0.4206 0.143 Uiso 1 calc R . .
H14B H 0.2764 1.1425 0.4910 0.143 Uiso 1 calc R . .
C15 C 0.2292(16) 0.9915(17) 0.4888(13) 0.113(9) Uani 1 d . . .
H15A H 0.2798 1.0400 0.5419 0.135 Uiso 1 calc R . .
H15B H 0.1911 0.9573 0.5061 0.135 Uiso 1 calc R . .
C16 C 0.2583(12) 0.9375(15) 0.4408(14) 0.085(7) Uani 1 d . . .
H16A H 0.3020 0.9722 0.4289 0.102 Uiso 1 calc R . .
H16B H 0.2840 0.9114 0.4741 0.102 Uiso 1 calc R . .
C17 C 0.2051(13) 0.8174(14) 0.3039(18) 0.111(9) Uani 1 d . . .
H17A H 0.2441 0.7992 0.3356 0.133 Uiso 1 calc R . .
H17B H 0.2338 0.8488 0.2781 0.133 Uiso 1 calc R . .
C18 C 0.1218(19) 0.7413(16) 0.2360(19) 0.125(11) Uani 1 d . . .
H18A H 0.1330 0.7010 0.1963 0.150 Uiso 1 calc R . .
H18B H 0.0941 0.7110 0.2632 0.150 Uiso 1 calc R . .
C19 C 0.0635(18) 0.7674(16) 0.1037(16) 0.118(10) Uani 1 d . . .
H19A H 0.1231 0.7991 0.1142 0.142 Uiso 1 calc R . .
H19B H 0.0390 0.7077 0.0586 0.142 Uiso 1 calc R . .
C20 C 0.0144(16) 0.807(2) 0.0752(17) 0.122(10) Uani 1 d . . .
H20A H 0.0213 0.8127 0.0258 0.146 Uiso 1 calc R . .
H20B H -0.0469 0.7677 0.0535 0.146 Uiso 1 calc R . .

loop_
_atom_site_aniso_label
_atom_site_aniso_U_11
_atom_site_aniso_U_22
_atom_site_aniso_U_33
_atom_site_aniso_U_23
_atom_site_aniso_U_13
_atom_site_aniso_U_12
Sm 0.0346(5) 0.0452(6) 0.0414(5) 0.0180(4) 0.0184(4) 0.0194(3)
Cl1 0.070(4) 0.071(3) 0.066(4) 0.034(3) 0.029(3) 0.040(3)
Cl2 0.068(4) 0.125(5) 0.079(5) 0.055(4) 0.035(3) 0.045(4)
O1 0.049(8) 0.090(10) 0.056(8) 0.027(7) 0.027(7) 0.026(8)
O2 0.075(9) 0.064(9) 0.077(9) 0.040(8) 0.053(8) 0.033(8)
O3 0.040(8) 0.109(11) 0.034(7) 0.021(7) 0.011(6) 0.005(8)
O4 0.073(11) 0.128(13) 0.147(14) 0.101(12) 0.072(11) 0.069(10)
O5 0.090(9) 0.056(9) 0.081(10) 0.024(8) 0.039(8) 0.042(7)
O11 0.073(11) 0.106(13) 0.066(10) 0.039(9) 0.029(9) 0.017(9)
O12 0.069(9) 0.082(11) 0.111(12) 0.071(10) 0.028(8) 0.021(8)
O13 0.057(9) 0.078(10) 0.097(11) 0.030(8) 0.054(8) 0.015(8)
O14 0.044(8) 0.095(10) 0.097(10) 0.054(9) 0.036(8) 0.041(8)
O15 0.079(9) 0.071(9) 0.095(10) 0.010(7) 0.063(8) 0.031(7)
O22 0.106(11) 0.101(10) 0.134(12) 0.091(9) 0.056(8) 0.032(8)
O31 0.166(16) 0.37(3) 0.37(3) 0.33(3) 0.193(18) 0.217(19)
O32 0.127(13) 0.184(16) 0.075(11) 0.041(10) 0.030(10) 0.057(11)
O33 0.083(10) 0.202(15) 0.154(13) 0.097(11) 0.082(10) 0.065(11)
O34 0.127(16) 0.26(2) 0.177(19) 0.094(18) 0.032(14) 0.089(17)
C1 0.095(18) 0.118(19) 0.109(18) 0.087(16) 0.071(15) 0.066(15)
C2 0.032(11) 0.054(12) 0.097(17) 0.042(12) 0.004(11) -0.002(9)
C3 0.103(19) 0.032(12) 0.097(19) -0.035(12) 0.069(16) -0.009(13)
C4 0.030(12) 0.075(16) 0.052(13) -0.001(12) 0.016(10) -0.026(11)
C5 0.023(13) 0.25(3) 0.121(19) 0.13(2) 0.030(13) 0.064(18)
C6 0.046(15) 0.26(3) 0.090(18) 0.11(2) 0.032(14) 0.075(19)
C8 0.11(2) 0.11(2) 0.19(3) 0.08(2) 0.09(2) 0.088(18)
C7 0.11(2) 0.14(2) 0.22(3) 0.16(2) 0.116(19) 0.106(16)
C9 0.050(13) 0.077(16) 0.11(2) 0.007(15) 0.031(13) 0.037(12)
C10 0.070(15) 0.14(2) 0.060(14) 0.009(15) 0.038(12) 0.041(15)
C11 0.053(16) 0.23(3) 0.13(2) 0.14(2) 0.037(16) 0.019(19)
C12 0.051(16) 0.11(2) 0.13(2) 0.08(2) -0.007(16) 0.007(14)
C13 0.039(13) 0.026(12) 0.16(3) 0.013(15) 0.038(15) 0.003(10)
C14 0.09(2) 0.11(2) 0.12(2) 0.017(17) 0.038(18) 0.036(17)
C15 0.082(19) 0.13(2) 0.051(16) -0.001(15) 0.027(14) 0.002(16)
C16 0.048(14) 0.13(2) 0.076(17) 0.054(15) 0.023(13) 0.038(15)
C17 0.070(17) 0.088(18) 0.20(3) 0.066(19) 0.066(18) 0.061(14)
C18 0.19(3) 0.11(2) 0.24(3) 0.12(2) 0.17(3) 0.13(2)
C19 0.16(3) 0.10(2) 0.10(2) 0.018(16) 0.10(2) 0.044(19)
C20 0.09(2) 0.16(3) 0.09(2) 0.05(2) 0.052(18) 0.03(2)

loop_
_atom_type_symbol
_atom_type_description
_atom_type_scat_dispersion_real
_atom_type_scat_dispersion_imag
_atom_type_scat_source
C C 0.0033 0.0016 'International Tables Vol C Tables 4.2.6.8 and 6.1.1.4'
H H 0.0000 0.0000 'International Tables Vol C Tables 4.2.6.8 and 6.1.1.4'
O O 0.0106 0.0060 'International Tables Vol C Tables 4.2.6.8 and 6.1.1.4'
Cl Cl 0.1484 0.1585 'International Tables Vol C Tables 4.2.6.8 and 6.1.1.4'
Sm Sm -0.1638 3.4418 'International Tables Vol C Tables 4.2.6.8 and 6.1.1.4'

loop_
_geom_angle_atom_site_label_1
_geom_angle_atom_site_label_2
_geom_angle_atom_site_label_3
_geom_angle
_geom_angle_site_symmetry_1
_geom_angle_site_symmetry_3
_geom_angle_publ_flag
O12 Sm O5 97.4(4) . . no
O12 Sm O13 58.7(5) . . no
O5 Sm O13 74.9(4) . . no
O12 Sm O3 124.1(4) . . no
O5 Sm O3 86.6(4) . . no
O13 Sm O3 161.5(4) . . no
O12 Sm O4 73.3(4) . . no
O5 Sm O4 58.4(5) . . no
O13 Sm O4 105.8(5) . . no
O3 Sm O4 61.9(5) . . no
O12 Sm O14 86.6(4) . . no
O5 Sm O14 124.5(4) . . no
O13 Sm O14 60.3(4) . . no
O3 Sm O14 135.1(5) . . no
O4 Sm O14 159.8(4) . . no
O12 Sm O15 99.3(4) . . no
O5 Sm O15 162.9(4) . . no
O13 Sm O15 117.1(4) . . no
O3 Sm O15 81.2(4) . . no
O4 Sm O15 123.9(5) . . no
O14 Sm O15 60.2(4) . . no
O12 Sm O1 129.1(4) . . no
O5 Sm O1 58.8(4) . . no
O13 Sm O1 71.2(4) . . no
O3 Sm O1 100.5(3) . . no
O4 Sm O1 115.2(4) . . no
O14 Sm O1 76.1(4) . . no
O15 Sm O1 111.7(4) . . no
O12 Sm O2 163.4(4) . . no
O5 Sm O2 98.9(4) . . no
O13 Sm O2 123.7(5) . . no
O3 Sm O2 59.8(4) . . no
O4 Sm O2 118.1(4) . . no
O14 Sm O2 82.0(4) . . no
O15 Sm O2 64.6(4) . . no
O1 Sm O2 59.4(4) . . no
O12 Sm O11 59.9(5) . . no
O5 Sm O11 127.1(5) . . no
O13 Sm O11 116.7(5) . . no
O3 Sm O11 73.5(4) . . no
O4 Sm O11 69.1(5) . . no
O14 Sm O11 102.6(4) . . no
O15 Sm O11 60.4(5) . . no
O1 Sm O11 170.3(5) . . no
O2 Sm O11 111.0(5) . . no
O23A Cl1 O22 120.0(12) . . no
O23A Cl1 O24A 109.0(15) . . no
O22 Cl1 O24A 103.6(9) . . no
O23A Cl1 O21B 111.3(13) . . no
O22 Cl1 O21B 122.8(11) . . no
O24A Cl1 O21B 80.7(12) . . no
O23A Cl1 O21A 114.5(15) . . no
O22 Cl1 O21A 93.4(12) . . no
O24A Cl1 O21A 115.5(13) . . no
O21B Cl1 O21A 40.4(10) . . no
O23A Cl1 O23B 31.6(12) . . no
O22 Cl1 O23B 106.5(11) . . no
O24A Cl1 O23B 139.8(13) . . no
O21B Cl1 O23B 104.0(13) . . no
O21A Cl1 O23B 88.8(14) . . no
O23A Cl1 O24B 67.5(15) . . no
O22 Cl1 O24B 106.0(13) . . no
O24A Cl1 O24B 47.2(11) . . no
O21B Cl1 O24B 115.9(15) . . no
O21A Cl1 O24B 156.2(15) . . no
O23B Cl1 O24B 98.4(16) . . no
O31 Cl2 O32 117.0(11) . . no
O31 Cl2 O33 114.6(10) . . no
O32 Cl2 O33 109.9(9) . . no
O31 Cl2 O34 104.4(12) . . no
O32 Cl2 O34 98.9(10) . . no
O33 Cl2 O34 110.6(11) . . no
C10 O1 C1 114.1(15) . . no
C10 O1 Sm 120.6(12) . . no
C1 O1 Sm 114.6(9) . . no
C2 O2 C3 114.0(14) . . no
C2 O2 Sm 121.0(10) . . no
C3 O2 Sm 111.8(11) . . no
C5 O3 C4 110.6(16) . . no
C5 O3 Sm 121.4(13) . . no
C4 O3 Sm 120.5(11) . . no
C6 O4 C7 115.1(18) . . no
C6 O4 Sm 110.6(13) . . no
C7 O4 Sm 118.6(12) . . no
C8 O5 C9 112.1(17) . . no
C8 O5 Sm 113.4(13) . . no
C9 O5 Sm 118.7(11) . . no
C20 O11 C11 118.0(19) . . no
C20 O11 Sm 114.7(15) . . no
C11 O11 Sm 115.2(12) . . no
C12 O12 C13 114.3(18) . . no
C12 O12 Sm 121.9(12) . . no
C13 O12 Sm 116.9(12) . . no
C14 O13 C15 106.2(19) . . no
C14 O13 Sm 120.8(14) . . no
C15 O13 Sm 109.7(11) . . no
C16 O14 C17 112.0(15) . . no
C16 O14 Sm 122.3(11) . . no
C17 O14 Sm 119.0(12) . . no
C18 O15 C19 119.7(16) . . no
C18 O15 Sm 113.7(12) . . no
C19 O15 Sm 116.9(12) . . no
O21B O21A Cl1 69(2) . . no
O21A O21B Cl1 70(2) . . no
O23B O23A Cl1 85(3) . . no
O23B O23A O24B 143(4) . . no
Cl1 O23A O24B 60.5(16) . . no
O23A O23B Cl1 64(3) . . no
O24B O24A Cl1 67.4(17) . . no
O24A O24B Cl1 65.4(18) . . no
O24A O24B O23A 111(3) . . no
Cl1 O24B O23A 52.1(13) . . no
O1 C1 C2 108.6(13) . . no
O2 C2 C1 108.5(14) . . no
O2 C3 C4 111.9(15) . . no
O3 C4 C3 105.8(16) . . no
O3 C5 C6 107.1(15) . . no
O4 C6 C5 116.3(18) . . no
O5 C8 C7 111(2) . . no
C8 C7 O4 109.5(18) . . no
O5 C9 C10 105.1(16) . . no
O1 C10 C9 111.8(17) . . no
O11 C11 C12 115.1(19) . . no
O12 C12 C11 107(2) . . no
C14 C13 O12 108.7(18) . . no
O13 C14 C13 109(2) . . no
C16 C15 O13 113.7(17) . . no
O14 C16 C15 106.6(16) . . no
O14 C17 C18 105.7(18) . . no
O15 C18 C17 111.7(19) . . no
C20 C19 O15 110(2) . . no
O11 C20 C19 117(3) . . no

loop_
_geom_bond_atom_site_label_1
_geom_bond_atom_site_label_2
_geom_bond_distance
_geom_bond_site_symmetry_2
_geom_bond_publ_flag
Sm O12 2.677(12) . yes
Sm O5 2.706(12) . yes
Sm O13 2.708(15) . yes
Sm O3 2.719(13) . yes
Sm O4 2.735(12) . yes
Sm O14 2.739(11) . yes
Sm O15 2.730(11) . yes
Sm O1 2.730(11) . yes
Sm O2 2.748(11) . yes
Sm O11 2.755(13) . yes
Cl1 O23A 1.32(2) . no
Cl1 O22 1.409(11) . no
Cl1 O24A 1.438(19) . no
Cl1 O21B 1.45(2) . no
Cl1 O21A 1.46(2) . no
Cl1 O23B 1.47(2) . no
Cl1 O24B 1.46(3) . no
Cl2 O31 1.316(14) . no
Cl2 O32 1.368(14) . no
Cl2 O33 1.378(13) . no
Cl2 O34 1.48(2) . no
O1 C10 1.372(19) . no
O1 C1 1.469(19) . no
O2 C2 1.365(18) . no
O2 C3 1.42(2) . no
O3 C5 1.42(2) . no
O3 C4 1.41(2) . no
O4 C6 1.40(2) . no
O4 C7 1.46(2) . no
O5 C8 1.34(2) . no
O5 C9 1.41(2) . no
O11 C20 1.33(3) . no
O11 C11 1.45(2) . no
O12 C12 1.34(2) . no
O12 C13 1.430(19) . no
O13 C14 1.36(2) . no
O13 C15 1.49(3) . no
O14 C16 1.42(2) . no
O14 C17 1.43(2) . no
O15 C18 1.42(2) . no
O15 C19 1.52(2) . no
O21A O21B 1.01(2) . no
O23A O23B 0.77(3) . no
O23A O24B 1.55(3) . no
O24A O24B 1.16(3) . no
C1 C2 1.47(2) . no
C3 C4 1.45(2) . no
C5 C6 1.52(3) . no
C8 C7 1.41(3) . no
C9 C10 1.52(2) . no
C11 C12 1.48(3) . no
C13 C14 1.43(3) . no
C15 C16 1.43(2) . no
C17 C18 1.46(3) . no
C19 C20 1.38(3) . no
